data_7113364
loop_
_publ_author_name
'Yevgen M. Poronik'
'Daniel T. Gryko'

_publ_section_title
;
 Pentacyclic coumarin-based blue emitters -- the case of bifunctional
 nucleophilic behavior of amidines
;
_journal_name_full Chem.Commun.
_journal_page_first 5688
_journal_paper_doi 10.1039/C4CC01106F
_journal_volume 50
_journal_year 2014
_chemical_formula_moiety 'C19 H18 N2 O3'
_chemical_formula_sum 'C19 H18 N2 O3'
_chemical_formula_weight 322.35
_chemical_name_systematic
; 
 ? 
;
_space_group_IT_number 61
_symmetry_cell_setting orthorhombic
_symmetry_space_group_name_Hall '-P 2ac 2ab'
_symmetry_space_group_name_H-M 'P b c a'
_atom_sites_solution_hydrogens geom
_atom_sites_solution_primary direct
_atom_sites_solution_secondary difmap
_audit_creation_method SHELXL-97
_cell_angle_alpha 90.00
_cell_angle_beta 90.00
_cell_angle_gamma 90.00
_cell_formula_units_Z 8
_cell_length_a 14.9390(16)
_cell_length_b 9.9164(11)
_cell_length_c 19.963(2)
_cell_measurement_reflns_used 7689
_cell_measurement_temperature 296(2)
_cell_measurement_theta_max 67.33
_cell_measurement_theta_min 4.43
_cell_volume 2957.3(5)
_computing_cell_refinement 'Bruker SAINT'
_computing_data_collection 'Bruker APEX2'
_computing_data_reduction 'Bruker SAINT'
_computing_molecular_graphics 'Bruker SHELXTL'
_computing_publication_material 'Bruker SHELXTL'
_computing_structure_refinement 'SHELXL-97 (Sheldrick, 2008)'
_computing_structure_solution 'SHELXS-97 (Sheldrick, 2008)'
_diffrn_ambient_temperature 296(2)
_diffrn_measured_fraction_theta_full 0.986
_diffrn_measured_fraction_theta_max 0.987
_diffrn_measurement_device_type 'Bruker APEX-II CCD'
_diffrn_measurement_method '\f and \w scans'
_diffrn_radiation_monochromator graphite
_diffrn_radiation_source 'fine-focus sealed tube'
_diffrn_radiation_type CuK\a
_diffrn_radiation_wavelength 1.54178
_diffrn_reflns_av_R_equivalents 0.0329
_diffrn_reflns_av_sigmaI/netI 0.0282
_diffrn_reflns_limit_h_max 17
_diffrn_reflns_limit_h_min -17
_diffrn_reflns_limit_k_max 6
_diffrn_reflns_limit_k_min -11
_diffrn_reflns_limit_l_max 22
_diffrn_reflns_limit_l_min -22
_diffrn_reflns_number 13052
_diffrn_reflns_theta_full 67.62
_diffrn_reflns_theta_max 67.62
_diffrn_reflns_theta_min 5.33
_exptl_absorpt_coefficient_mu 0.806
_exptl_absorpt_correction_T_max 1.0000
_exptl_absorpt_correction_T_min 0.8332
_exptl_absorpt_correction_type numerical
_exptl_absorpt_process_details sadabs
_exptl_crystal_colour yellow
_exptl_crystal_density_diffrn 1.448
_exptl_crystal_density_method 'not measured'
_exptl_crystal_description plate
_exptl_crystal_F_000 1360
_exptl_crystal_size_max 0.42
_exptl_crystal_size_mid 0.31
_exptl_crystal_size_min 0.16
_refine_diff_density_max 0.330
_refine_diff_density_min -0.198
_refine_diff_density_rms 0.038
_refine_ls_extinction_coef 0.00077(14)
_refine_ls_extinction_expression Fc^*^=kFc[1+0.001xFc^2^\l^3^/sin(2\q)]^-1/4^
_refine_ls_extinction_method SHELXL
_refine_ls_goodness_of_fit_ref 1.058
_refine_ls_hydrogen_treatment constr
_refine_ls_matrix_type full
_refine_ls_number_parameters 218
_refine_ls_number_reflns 2630
_refine_ls_number_restraints 0
_refine_ls_restrained_S_all 1.058
_refine_ls_R_factor_all 0.0410
_refine_ls_R_factor_gt 0.0393
_refine_ls_shift/su_max 0.000
_refine_ls_shift/su_mean 0.000
_refine_ls_structure_factor_coef Fsqd
_refine_ls_weighting_details 'calc w=1/[\s^2^(Fo^2^)+(0.0580P)^2^+0.9670P] where P=(Fo^2^+2Fc^2^)/3'
_refine_ls_weighting_scheme calc
_refine_ls_wR_factor_gt 0.1101
_refine_ls_wR_factor_ref 0.1117
_reflns_number_gt 2468
_reflns_number_total 2630
_reflns_threshold_expression >2sigma(I)
_cod_data_source_file c4cc01106f2.cif
_cod_data_source_block 2_ep_114_0ma
_cod_original_cell_volume 2957.3(6)
_cod_original_sg_symbol_H-M Pbca
_cod_database_code 7113364

loop_
_symmetry_equiv_pos_as_xyz
'x, y, z'
'x+1/2, -y+1/2, -z'
'-x, y+1/2, -z+1/2'
'-x+1/2, -y, z+1/2'
'-x, -y, -z'
'-x-1/2, y-1/2, z'
'x, -y-1/2, z-1/2'
'x-1/2, y, -z-1/2'

loop_
_atom_site_label
_atom_site_type_symbol
_atom_site_fract_x
_atom_site_fract_y
_atom_site_fract_z
_atom_site_U_iso_or_equiv
_atom_site_adp_type
_atom_site_occupancy
_atom_site_symmetry_multiplicity
_atom_site_calc_flag
_atom_site_refinement_flags
O1 O 0.49561(7) -0.34631(10) 0.57117(6) 0.0465(3) Uani 1 1 d .
O2 O 0.62261(8) -0.35931(11) 0.62432(7) 0.0597(4) Uani 1 1 d .
O3 O 0.69082(7) -0.12998(12) 0.68129(6) 0.0523(3) Uani 1 1 d .
N1 N 0.60391(7) 0.05670(11) 0.67973(6) 0.0328(3) Uani 1 1 d .
N2 N 0.52129(8) 0.25800(12) 0.67712(6) 0.0395(3) Uani 1 1 d .
C1 C 0.31124(11) -0.27637(18) 0.46035(8) 0.0501(4) Uani 1 1 d .
H1 H 0.2748 -0.3227 0.4304 0.060 Uiso 1 1 calc R
C2 C 0.37495(11) -0.34466(17) 0.49651(8) 0.0469(4) Uani 1 1 d .
H2 H 0.3823 -0.4371 0.4910 0.056 Uiso 1 1 calc R
C3 C 0.42823(9) -0.27390(14) 0.54140(7) 0.0380(3) Uani 1 1 d .
C4 C 0.56407(10) -0.28405(14) 0.60664(8) 0.0396(3) Uani 1 1 d .
C5 C 0.55372(9) -0.14173(13) 0.62077(7) 0.0329(3) Uani 1 1 d .
C6 C 0.62050(9) -0.07927(14) 0.66214(7) 0.0348(3) Uani 1 1 d .
C7 C 0.67544(10) 0.12480(15) 0.71781(8) 0.0413(4) Uani 1 1 d .
H7A H 0.7168 0.1681 0.6872 0.050 Uiso 1 1 calc R
H7B H 0.7085 0.0591 0.7440 0.050 Uiso 1 1 calc R
C8 C 0.63446(11) 0.22852(17) 0.76348(8) 0.0505(4) Uani 1 1 d .
H8A H 0.5948 0.1849 0.7953 0.061 Uiso 1 1 calc R
H8B H 0.6811 0.2747 0.7883 0.061 Uiso 1 1 calc R
C9 C 0.47627(9) -0.07036(13) 0.60219(6) 0.0312(3) Uani 1 1 d .
C10 C 0.41637(9) -0.13708(14) 0.55405(7) 0.0346(3) Uani 1 1 d .
C11 C 0.35297(10) -0.07008(16) 0.51459(8) 0.0425(4) Uani 1 1 d .
H11 H 0.3456 0.0225 0.5196 0.051 Uiso 1 1 calc R
C12 C 0.30117(11) -0.13795(17) 0.46857(8) 0.0477(4) Uani 1 1 d .
H12 H 0.2594 -0.0912 0.4430 0.057 Uiso 1 1 calc R
C13 C 0.45758(9) 0.05742(13) 0.62912(7) 0.0327(3) Uani 1 1 d .
C14 C 0.36192(9) 0.10572(15) 0.64113(8) 0.0404(3) Uani 1 1 d .
H14A H 0.3221 0.0337 0.6272 0.048 Uiso 1 1 calc R
H14B H 0.3544 0.1163 0.6891 0.048 Uiso 1 1 calc R
C15 C 0.32908(11) 0.23470(16) 0.60821(9) 0.0486(4) Uani 1 1 d .
H15A H 0.3431 0.2325 0.5608 0.058 Uiso 1 1 calc R
H15B H 0.2646 0.2410 0.6129 0.058 Uiso 1 1 calc R
C16 C 0.37267(12) 0.35728(16) 0.64008(9) 0.0513(4) Uani 1 1 d .
H16A H 0.3502 0.4387 0.6190 0.062 Uiso 1 1 calc R
H16B H 0.3576 0.3607 0.6873 0.062 Uiso 1 1 calc R
C17 C 0.47252(11) 0.35041(15) 0.63211(9) 0.0476(4) Uani 1 1 d .
H17A H 0.4854 0.3243 0.5863 0.057 Uiso 1 1 calc R
H17B H 0.4964 0.4404 0.6385 0.057 Uiso 1 1 calc R
C18 C 0.58338(11) 0.32704(16) 0.72237(9) 0.0489(4) Uani 1 1 d .
H18A H 0.5501 0.3869 0.7516 0.059 Uiso 1 1 calc R
H18B H 0.6247 0.3813 0.6964 0.059 Uiso 1 1 calc R
C19 C 0.52776(9) 0.12473(13) 0.66218(6) 0.0318(3) Uani 1 1 d .

loop_
_atom_site_aniso_label
_atom_site_aniso_U_11
_atom_site_aniso_U_22
_atom_site_aniso_U_33
_atom_site_aniso_U_23
_atom_site_aniso_U_13
_atom_site_aniso_U_12
O1 0.0471(6) 0.0300(5) 0.0623(7) -0.0057(5) -0.0035(5) -0.0009(4)
O2 0.0458(7) 0.0365(6) 0.0969(10) -0.0033(6) -0.0067(6) 0.0107(5)
O3 0.0380(6) 0.0494(6) 0.0695(8) -0.0071(5) -0.0133(5) 0.0137(5)
N1 0.0276(5) 0.0329(6) 0.0379(6) 0.0002(5) -0.0001(4) -0.0017(4)
N2 0.0396(6) 0.0289(6) 0.0499(7) -0.0035(5) -0.0035(5) -0.0007(5)
C1 0.0477(9) 0.0632(11) 0.0395(8) -0.0097(7) 0.0008(7) -0.0175(8)
C2 0.0505(9) 0.0425(8) 0.0476(9) -0.0108(7) 0.0071(7) -0.0123(7)
C3 0.0369(7) 0.0378(8) 0.0392(7) -0.0018(6) 0.0050(6) -0.0045(6)
C4 0.0343(7) 0.0344(7) 0.0502(8) -0.0013(6) 0.0060(6) 0.0007(6)
C5 0.0307(7) 0.0304(7) 0.0376(7) 0.0011(5) 0.0041(5) 0.0000(5)
C6 0.0303(7) 0.0353(7) 0.0388(7) 0.0018(6) 0.0032(5) 0.0033(6)
C7 0.0335(7) 0.0425(8) 0.0479(8) -0.0023(6) -0.0054(6) -0.0060(6)
C8 0.0508(9) 0.0563(10) 0.0443(9) -0.0105(7) -0.0053(7) -0.0072(8)
C9 0.0304(6) 0.0299(6) 0.0334(7) 0.0032(5) 0.0036(5) -0.0035(5)
C10 0.0330(7) 0.0353(7) 0.0355(7) -0.0007(6) 0.0033(5) -0.0055(5)
C11 0.0422(8) 0.0414(8) 0.0439(8) 0.0010(6) -0.0037(6) -0.0037(6)
C12 0.0441(9) 0.0574(10) 0.0416(8) 0.0013(7) -0.0057(6) -0.0073(7)
C13 0.0295(7) 0.0303(7) 0.0382(7) 0.0010(5) 0.0001(5) 0.0004(5)
C14 0.0314(7) 0.0431(8) 0.0468(8) -0.0043(6) 0.0008(6) 0.0022(6)
C15 0.0400(8) 0.0520(9) 0.0539(9) -0.0035(7) -0.0022(7) 0.0132(7)
C16 0.0538(10) 0.0418(9) 0.0583(10) -0.0023(7) 0.0018(8) 0.0147(7)
C17 0.0515(9) 0.0318(7) 0.0596(10) 0.0057(7) 0.0012(7) 0.0032(6)
C18 0.0490(9) 0.0409(8) 0.0569(10) -0.0161(7) -0.0023(7) -0.0039(7)
C19 0.0309(7) 0.0304(7) 0.0342(7) 0.0012(5) 0.0037(5) -0.0002(5)

loop_
_atom_type_symbol
_atom_type_description
_atom_type_scat_dispersion_real
_atom_type_scat_dispersion_imag
_atom_type_scat_source
C C 0.0181 0.0091 'International Tables Vol C Tables 4.2.6.8 and 6.1.1.4'
H H 0.0000 0.0000 'International Tables Vol C Tables 4.2.6.8 and 6.1.1.4'
N N 0.0311 0.0180 'International Tables Vol C Tables 4.2.6.8 and 6.1.1.4'
O O 0.0492 0.0322 'International Tables Vol C Tables 4.2.6.8 and 6.1.1.4'

loop_
_geom_angle_atom_site_label_1
_geom_angle_atom_site_label_2
_geom_angle_atom_site_label_3
_geom_angle
C3 O1 C4 121.91(11)
C19 N1 C6 123.49(11)
C19 N1 C7 120.58(12)
C6 N1 C7 115.92(11)
C19 N2 C18 123.04(12)
C19 N2 C17 120.37(12)
C18 N2 C17 113.45(12)
C2 C1 C12 119.99(15)
C2 C1 H1 120.0
C12 C1 H1 120.0
C1 C2 C3 119.16(15)
C1 C2 H2 120.4
C3 C2 H2 120.4
O1 C3 C2 115.82(13)
O1 C3 C10 121.68(13)
C2 C3 C10 122.46(14)
O2 C4 O1 114.16(13)
O2 C4 C5 128.72(14)
O1 C4 C5 117.01(12)
C9 C5 C6 120.43(12)
C9 C5 C4 121.81(13)
C6 C5 C4 117.29(12)
O3 C6 N1 117.62(13)
O3 C6 C5 126.72(13)
N1 C6 C5 115.60(12)
N1 C7 C8 109.29(12)
N1 C7 H7A 109.8
C8 C7 H7A 109.8
N1 C7 H7B 109.8
C8 C7 H7B 109.8
H7A C7 H7B 108.3
C18 C8 C7 108.89(13)
C18 C8 H8A 109.9
C7 C8 H8A 109.9
C18 C8 H8B 109.9
C7 C8 H8B 109.9
H8A C8 H8B 108.3
C13 C9 C5 121.11(12)
C13 C9 C10 122.36(12)
C5 C9 C10 116.53(12)
C3 C10 C11 116.55(13)
C3 C10 C9 118.68(13)
C11 C10 C9 124.48(13)
C12 C11 C10 121.59(15)
C12 C11 H11 119.2
C10 C11 H11 119.2
C11 C12 C1 120.02(15)
C11 C12 H12 120.0
C1 C12 H12 120.0
C9 C13 C19 117.35(12)
C9 C13 C14 121.96(12)
C19 C13 C14 118.36(12)
C15 C14 C13 119.91(13)
C15 C14 H14A 107.3
C13 C14 H14A 107.3
C15 C14 H14B 107.3
C13 C14 H14B 107.3
H14A C14 H14B 106.9
C16 C15 C14 110.74(13)
C16 C15 H15A 109.5
C14 C15 H15A 109.5
C16 C15 H15B 109.5
C14 C15 H15B 109.5
H15A C15 H15B 108.1
C17 C16 C15 110.20(13)
C17 C16 H16A 109.6
C15 C16 H16A 109.6
C17 C16 H16B 109.6
C15 C16 H16B 109.6
H16A C16 H16B 108.1
N2 C17 C16 117.00(14)
N2 C17 H17A 108.0
C16 C17 H17A 108.0
N2 C17 H17B 108.0
C16 C17 H17B 108.0
H17A C17 H17B 107.3
N2 C18 C8 111.00(13)
N2 C18 H18A 109.4
C8 C18 H18A 109.4
N2 C18 H18B 109.4
C8 C18 H18B 109.4
H18A C18 H18B 108.0
N2 C19 N1 118.86(12)
N2 C19 C13 120.77(12)
N1 C19 C13 120.38(12)

loop_
_geom_bond_atom_site_label_1
_geom_bond_atom_site_label_2
_geom_bond_distance
O1 C3 1.3718(18)
O1 C4 1.3887(18)
O2 C4 1.2027(18)
O3 C6 1.2257(17)
N1 C19 1.3682(17)
N1 C6 1.4152(18)
N1 C7 1.4751(17)
N2 C19 1.3583(18)
N2 C18 1.4646(19)
N2 C17 1.476(2)
C1 C2 1.373(2)
C1 C12 1.391(2)
C1 H1 0.9300
C2 C3 1.389(2)
C2 H2 0.9300
C3 C10 1.391(2)
C4 C5 1.4475(19)
C5 C9 1.4062(19)
C5 C6 1.436(2)
C7 C8 1.505(2)
C7 H7A 0.9700
C7 H7B 0.9700
C8 C18 1.487(2)
C8 H8A 0.9700
C8 H8B 0.9700
C9 C13 1.4044(19)
C9 C10 1.4704(19)
C10 C11 1.400(2)
C11 C12 1.377(2)
C11 H11 0.9300
C12 H12 0.9300
C13 C19 1.4071(19)
C13 C14 1.5262(19)
C14 C15 1.519(2)
C14 H14A 0.9700
C14 H14B 0.9700
C15 C16 1.519(2)
C15 H15A 0.9700
C15 H15B 0.9700
C16 C17 1.502(2)
C16 H16A 0.9700
C16 H16B 0.9700
C17 H17A 0.9700
C17 H17B 0.9700
C18 H18A 0.9700
C18 H18B 0.9700
